data_1555814
loop_
_publ_author_name
'Liang, Yongping'
'Lai, Junshan'
'Liu, Teng'
'Tang, Shouchu'

_publ_section_title
;
 Direct Regioselective [3 + 2]-Cyclization Reactions of Ambivalent
 Electrophilic/Nucleophilic \b-Chlorovinyl Dithianes: Access to
 Cyclopentene Derivatives.
;
_journal_issue 19
_journal_name_full 'Organic letters'
_journal_page_first 5086
_journal_page_last 5089
_journal_paper_doi 10.1021/acs.orglett.6b02536
_journal_volume 18
_journal_year 2016
_chemical_formula_moiety 'C27 H24 O S2'
_chemical_formula_sum 'C27 H24 O S2'
_chemical_formula_weight 428.58
_space_group_crystal_system triclinic
_space_group_IT_number 2
_space_group_name_Hall '-P 1'
_space_group_name_H-M_alt 'P -1'
_atom_sites_solution_hydrogens geom
_atom_sites_solution_primary direct
_atom_sites_solution_secondary difmap
_audit_creation_date 2015-12-09
_audit_creation_method
;
Olex2 1.2
(compiled 2015.09.30 svn.r3233 for OlexSys, GUI svn.r5103)
;
_cell_angle_alpha 79.629(14)
_cell_angle_beta 69.436(15)
_cell_angle_gamma 72.515(14)
_cell_formula_units_Z 2
_cell_length_a 9.7091(15)
_cell_length_b 10.2062(17)
_cell_length_c 12.300(2)
_cell_measurement_reflns_used 2677
_cell_measurement_temperature 173
_cell_measurement_theta_max 28.5020
_cell_measurement_theta_min 3.6620
_cell_volume 1084.7(3)
_computing_cell_refinement
;
CrysAlisPro, Agilent Technologies,
Version 1.171.37.35 (release 13-08-2014 CrysAlis171 .NET)
(compiled Aug 13 2014,18:06:01)
;
_computing_data_collection
;
CrysAlisPro, Agilent Technologies,
Version 1.171.37.35 (release 13-08-2014 CrysAlis171 .NET)
(compiled Aug 13 2014,18:06:01)
;
_computing_data_reduction
;
CrysAlisPro, Agilent Technologies,
Version 1.171.37.35 (release 13-08-2014 CrysAlis171 .NET)
(compiled Aug 13 2014,18:06:01)
;
_computing_molecular_graphics 'Olex2 (Dolomanov et al., 2009)'
_computing_publication_material 'Olex2 (Dolomanov et al., 2009)'
_computing_structure_refinement 'ShelXL (Sheldrick, 2015)'
_computing_structure_solution 'ShelXS (Sheldrick, 2008)'
_diffrn_ambient_environment N2
_diffrn_ambient_temperature 173
_diffrn_detector 'CCD plate'
_diffrn_detector_area_resol_mean 16.0733
_diffrn_detector_type Eos
_diffrn_measured_fraction_theta_full 0.997
_diffrn_measured_fraction_theta_max 0.997
_diffrn_measurement_details
;
#__ type_ start__ end____ width___ exp.time_
  1 omega  -22.00   90.00   2.0000    2.0000
omega____ theta____ kappa____ phi______ frames
    -       20.5854   19.0000  -60.0000 56

#__ type_ start__ end____ width___ exp.time_
  2 omega   16.00   50.00   2.0000    2.0000
omega____ theta____ kappa____ phi______ frames
    -       20.5854  -77.0000 -120.0000 17

#__ type_ start__ end____ width___ exp.time_
  3 omega  -20.00   54.00   2.0000    2.0000
omega____ theta____ kappa____ phi______ frames
    -       20.5854  -99.0000    0.0000 37

#__ type_ start__ end____ width___ exp.time_
  4 omega  -15.00   23.00   2.0000    2.0000
omega____ theta____ kappa____ phi______ frames
    -      -17.1479  -99.0000  120.0000 19

#__ type_ start__ end____ width___ exp.time_
  5 omega  -47.00   35.00   2.0000    2.0000
omega____ theta____ kappa____ phi______ frames
    -       20.5854  -57.0000  120.0000 41

#__ type_ start__ end____ width___ exp.time_
  6 omega   50.00   94.00   2.0000    2.0000
omega____ theta____ kappa____ phi______ frames
    -       20.5854 -178.0000  150.0000 22
;
_diffrn_measurement_device 'four-circle diffractometer'
_diffrn_measurement_device_type 'SuperNova, Dual, Cu at zero, Eos'
_diffrn_measurement_method '\w scans'
_diffrn_orient_matrix_UB_11 -0.0113053000
_diffrn_orient_matrix_UB_12 0.0554908000
_diffrn_orient_matrix_UB_13 0.0322502000
_diffrn_orient_matrix_UB_21 0.0370336000
_diffrn_orient_matrix_UB_22 -0.0461965000
_diffrn_orient_matrix_UB_23 0.0376952000
_diffrn_orient_matrix_UB_31 0.0708629000
_diffrn_orient_matrix_UB_32 0.0115333000
_diffrn_orient_matrix_UB_33 -0.0368616000
_diffrn_radiation_monochromator mirror
_diffrn_radiation_probe x-ray
_diffrn_radiation_type MoK\a
_diffrn_radiation_wavelength 0.71073
_diffrn_reflns_av_R_equivalents 0.0321
_diffrn_reflns_av_unetI/netI 0.0612
_diffrn_reflns_limit_h_max 11
_diffrn_reflns_limit_h_min -11
_diffrn_reflns_limit_k_max 12
_diffrn_reflns_limit_k_min -12
_diffrn_reflns_limit_l_max 15
_diffrn_reflns_limit_l_min -12
_diffrn_reflns_number 7488
_diffrn_reflns_theta_full 26.02
_diffrn_reflns_theta_max 26.02
_diffrn_reflns_theta_min 3.34
_diffrn_source 'SuperNova (Mo) X-ray Source'
_exptl_absorpt_coefficient_mu 0.262
_exptl_absorpt_correction_T_max 1.00000
_exptl_absorpt_correction_T_min 0.94117
_exptl_absorpt_correction_type multi-scan
_exptl_absorpt_process_details
;
CrysAlisPro, Agilent Technologies,
Version 1.171.37.35 (release 13-08-2014 CrysAlis171 .NET)
(compiled Aug 13 2014,18:06:01)
Empirical absorption correction using spherical harmonics,
 implemented in SCALE3 ABSPACK scaling algorithm.
;
_exptl_crystal_colour 'clear light colourless'
_exptl_crystal_colour_lustre clear
_exptl_crystal_colour_modifier light
_exptl_crystal_colour_primary colourless
_exptl_crystal_density_diffrn 1.312
_exptl_crystal_density_method 'not measured'
_exptl_crystal_description block
_exptl_crystal_F_000 452
_exptl_crystal_size_max 0.17
_exptl_crystal_size_mid 0.15
_exptl_crystal_size_min 0.14
_refine_diff_density_max 0.267
_refine_diff_density_min -0.317
_refine_diff_density_rms 0.056
_refine_ls_extinction_method none
_refine_ls_goodness_of_fit_ref 1.059
_refine_ls_hydrogen_treatment constr
_refine_ls_matrix_type full
_refine_ls_number_parameters 271
_refine_ls_number_reflns 4273
_refine_ls_number_restraints 0
_refine_ls_restrained_S_all 1.059
_refine_ls_R_factor_all 0.0608
_refine_ls_R_factor_gt 0.0424
_refine_ls_shift/su_max 0.001
_refine_ls_shift/su_mean 0.000
_refine_ls_structure_factor_coef Fsqd
_refine_ls_weighting_details 'calc w=1/[\s^2^(Fo^2^)+(0.0302P)^2^+0.2481P] where P=(Fo^2^+2Fc^2^)/3'
_refine_ls_weighting_scheme calc
_refine_ls_wR_factor_gt 0.0859
_refine_ls_wR_factor_ref 0.0987
_reflns_number_gt 3326
_reflns_number_total 4273
_reflns_threshold_expression >2sigma(I)
_cod_data_source_file ol6b02536_si_003.cif
_cod_data_source_block tangshcu_1208
_cod_database_code 1555814
_reflns_odcompleteness_completeness 99.73
_reflns_odcompleteness_iscentric 1
_reflns_odcompleteness_theta 26.32
_olex2_refinement_description
;
1. Fixed Uiso
 At 1.2 times of:
  All C(H) groups, All C(H,H) groups
2.a Ternary CH refined with riding coordinates:
 C1(H1), C2(H2)
2.b Secondary CH2 refined with riding coordinates:
 C25(H25A,H25B), C26(H26A,H26B), C27(H27A,H27B)
2.c Aromatic/amide H refined with riding coordinates:
 C4(H4), C7(H7), C8(H8), C9(H9), C10(H10), C11(H11), C13(H13), C14(H14),
 C15(H15), C16(H16), C17(H17), C20(H20), C21(H21), C22(H22), C23(H23), C24(H24)
;
_olex2_date_sample_data_collection 2015-12-09
_olex2_submission_special_instructions 'No special instructions were received'

loop_
_space_group_symop_id
_space_group_symop_operation_xyz
1 'x, y, z'
2 '-x, -y, -z'

loop_
_atom_site_label
_atom_site_type_symbol
_atom_site_fract_x
_atom_site_fract_y
_atom_site_fract_z
_atom_site_U_iso_or_equiv
_atom_site_adp_type
_atom_site_occupancy
_atom_site_calc_flag
_atom_site_refinement_flags_posn
S1 S 0.18034(6) 0.73749(5) 0.25946(5) 0.02397(15) Uani 1 d .
S2 S 0.02792(6) 0.82841(6) 0.06948(5) 0.02521(15) Uani 1 d .
O1 O -0.12355(15) 0.90006(15) 0.46310(13) 0.0257(4) Uani 1 d .
C1 C 0.0143(2) 1.0889(2) 0.28770(18) 0.0173(4) Uani 1 d .
H1 H 0.0455 1.0536 0.3573 0.021 Uiso 1 calc R
C2 C -0.0601(2) 0.9864(2) 0.26377(18) 0.0173(4) Uani 1 d .
H2 H -0.1264 1.0384 0.2177 0.021 Uiso 1 calc R
C3 C 0.0741(2) 0.8814(2) 0.18368(18) 0.0193(5) Uani 1 d .
C4 C 0.1848(2) 0.9691(2) 0.12562(18) 0.0205(5) Uani 1 d .
H4 H 0.2659 0.9476 0.0577 0.025 Uiso 1 calc R
C5 C 0.1557(2) 1.0799(2) 0.18063(18) 0.0182(4) Uani 1 d .
C6 C 0.2554(2) 1.1742(2) 0.14930(19) 0.0192(5) Uani 1 d .
C7 C 0.2819(2) 1.2275(2) 0.2348(2) 0.0240(5) Uani 1 d .
H7 H 0.2267 1.2130 0.3128 0.029 Uiso 1 calc R
C8 C 0.3904(2) 1.3020(2) 0.2041(2) 0.0321(6) Uani 1 d .
H8 H 0.4094 1.3349 0.2618 0.039 Uiso 1 calc R
C9 C 0.4697(2) 1.3275(2) 0.0889(2) 0.0339(6) Uani 1 d .
H9 H 0.5427 1.3768 0.0688 0.041 Uiso 1 calc R
C10 C 0.4409(2) 1.2798(2) 0.0030(2) 0.0329(6) Uani 1 d .
H10 H 0.4931 1.2990 -0.0750 0.040 Uiso 1 calc R
C11 C 0.3344(2) 1.2034(2) 0.0326(2) 0.0259(5) Uani 1 d .
H11 H 0.3156 1.1715 -0.0257 0.031 Uiso 1 calc R
C12 C -0.0945(2) 1.2317(2) 0.30572(18) 0.0179(4) Uani 1 d .
C13 C -0.1297(2) 1.2947(2) 0.40713(19) 0.0233(5) Uani 1 d .
H13 H -0.0834 1.2507 0.4632 0.028 Uiso 1 calc R
C14 C -0.2335(2) 1.4227(2) 0.4248(2) 0.0296(5) Uani 1 d .
H14 H -0.2562 1.4638 0.4928 0.036 Uiso 1 calc R
C15 C -0.3034(2) 1.4898(2) 0.3427(2) 0.0331(6) Uani 1 d .
H15 H -0.3736 1.5751 0.3557 0.040 Uiso 1 calc R
C16 C -0.2685(2) 1.4293(2) 0.2410(2) 0.0293(5) Uani 1 d .
H16 H -0.3147 1.4743 0.1851 0.035 Uiso 1 calc R
C17 C -0.1646(2) 1.3016(2) 0.2226(2) 0.0237(5) Uani 1 d .
H17 H -0.1413 1.2618 0.1538 0.028 Uiso 1 calc R
C18 C -0.1591(2) 0.9248(2) 0.37458(19) 0.0179(4) Uani 1 d .
C19 C -0.3018(2) 0.8962(2) 0.37415(19) 0.0192(5) Uani 1 d .
C20 C -0.3851(2) 0.8339(2) 0.47672(19) 0.0231(5) Uani 1 d .
H20 H -0.3485 0.8081 0.5400 0.028 Uiso 1 calc R
C21 C -0.5214(2) 0.8103(2) 0.4847(2) 0.0277(5) Uani 1 d .
H21 H -0.5765 0.7692 0.5533 0.033 Uiso 1 calc R
C22 C -0.5759(2) 0.8478(2) 0.3907(2) 0.0287(5) Uani 1 d .
H22 H -0.6680 0.8325 0.3964 0.034 Uiso 1 calc R
C23 C -0.4941(2) 0.9078(2) 0.2884(2) 0.0273(5) Uani 1 d .
H23 H -0.5302 0.9316 0.2249 0.033 Uiso 1 calc R
C24 C -0.3575(2) 0.9328(2) 0.2804(2) 0.0244(5) Uani 1 d .
H24 H -0.3032 0.9743 0.2117 0.029 Uiso 1 calc R
C25 C 0.0760(2) 0.6074(2) 0.2924(2) 0.0289(5) Uani 1 d .
H25A H 0.1262 0.5270 0.3329 0.035 Uiso 1 calc R
H25B H -0.0255 0.6428 0.3449 0.035 Uiso 1 calc R
C26 C 0.0625(2) 0.5633(2) 0.1862(2) 0.0281(5) Uani 1 d .
H26A H 0.1628 0.5384 0.1292 0.034 Uiso 1 calc R
H26B H 0.0229 0.4823 0.2085 0.034 Uiso 1 calc R
C27 C -0.0411(2) 0.6763(2) 0.1314(2) 0.0285(5) Uani 1 d .
H27A H -0.1395 0.7035 0.1901 0.034 Uiso 1 calc R
H27B H -0.0561 0.6389 0.0704 0.034 Uiso 1 calc R

loop_
_atom_site_aniso_label
_atom_site_aniso_U_11
_atom_site_aniso_U_22
_atom_site_aniso_U_33
_atom_site_aniso_U_23
_atom_site_aniso_U_13
_atom_site_aniso_U_12
S1 0.0233(3) 0.0215(3) 0.0267(3) -0.0023(2) -0.0092(2) -0.0033(2)
S2 0.0365(3) 0.0227(3) 0.0195(3) -0.0034(2) -0.0101(2) -0.0098(2)
O1 0.0251(8) 0.0346(9) 0.0203(9) 0.0012(7) -0.0091(7) -0.0115(7)
C1 0.0184(10) 0.0176(11) 0.0166(12) -0.0028(8) -0.0059(9) -0.0042(8)
C2 0.0174(10) 0.0176(11) 0.0176(12) -0.0021(8) -0.0065(9) -0.0043(8)
C3 0.0207(10) 0.0190(11) 0.0183(12) -0.0030(8) -0.0054(9) -0.0051(9)
C4 0.0197(10) 0.0211(11) 0.0171(12) -0.0018(9) -0.0011(9) -0.0053(9)
C5 0.0160(10) 0.0187(11) 0.0198(12) -0.0001(8) -0.0069(9) -0.0038(8)
C6 0.0152(10) 0.0146(10) 0.0246(13) 0.0007(9) -0.0057(9) -0.0013(8)
C7 0.0234(11) 0.0205(11) 0.0274(14) 0.0009(9) -0.0079(10) -0.0065(9)
C8 0.0331(13) 0.0285(13) 0.0426(16) 0.0001(11) -0.0195(12) -0.0122(11)
C9 0.0235(11) 0.0282(13) 0.0508(18) 0.0050(11) -0.0110(12) -0.0136(10)
C10 0.0225(11) 0.0304(13) 0.0345(16) 0.0063(11) 0.0001(11) -0.0066(10)
C11 0.0240(11) 0.0248(12) 0.0243(13) -0.0023(9) -0.0031(10) -0.0050(9)
C12 0.0175(10) 0.0169(11) 0.0192(12) -0.0016(8) -0.0030(9) -0.0077(8)
C13 0.0227(11) 0.0259(12) 0.0223(13) -0.0029(9) -0.0071(9) -0.0075(9)
C14 0.0304(12) 0.0275(13) 0.0290(14) -0.0128(10) -0.0030(11) -0.0063(10)
C15 0.0269(12) 0.0199(12) 0.0460(17) -0.0099(11) -0.0061(11) 0.0007(10)
C16 0.0317(12) 0.0202(12) 0.0389(16) 0.0006(10) -0.0182(11) -0.0042(10)
C17 0.0304(12) 0.0210(12) 0.0226(13) -0.0026(9) -0.0101(10) -0.0083(10)
C18 0.0179(10) 0.0165(11) 0.0189(12) -0.0040(8) -0.0060(9) -0.0020(8)
C19 0.0178(10) 0.0171(11) 0.0219(12) -0.0062(9) -0.0044(9) -0.0030(8)
C20 0.0256(11) 0.0242(12) 0.0215(13) -0.0036(9) -0.0074(10) -0.0080(9)
C21 0.0244(11) 0.0298(13) 0.0282(14) -0.0059(10) -0.0013(10) -0.0124(10)
C22 0.0173(10) 0.0306(13) 0.0397(16) -0.0140(11) -0.0059(10) -0.0059(10)
C23 0.0238(11) 0.0284(13) 0.0314(14) -0.0061(10) -0.0124(10) -0.0026(10)
C24 0.0194(10) 0.0242(12) 0.0268(14) -0.0021(9) -0.0051(10) -0.0042(9)
C25 0.0302(12) 0.0188(12) 0.0324(15) 0.0027(10) -0.0078(11) -0.0042(10)
C26 0.0284(12) 0.0194(12) 0.0357(15) -0.0028(10) -0.0079(11) -0.0073(10)
C27 0.0313(12) 0.0206(12) 0.0379(15) -0.0072(10) -0.0117(11) -0.0091(10)

loop_
_atom_type_symbol
_atom_type_description
_atom_type_scat_dispersion_real
_atom_type_scat_dispersion_imag
_atom_type_scat_source
C C 0.0033 0.0016 'International Tables Vol C Tables 4.2.6.8 and 6.1.1.4'
H H 0.0000 0.0000 'International Tables Vol C Tables 4.2.6.8 and 6.1.1.4'
O O 0.0106 0.0060 'International Tables Vol C Tables 4.2.6.8 and 6.1.1.4'
S S 0.1246 0.1234 'International Tables Vol C Tables 4.2.6.8 and 6.1.1.4'

loop_
_geom_angle_atom_site_label_1
_geom_angle_atom_site_label_2
_geom_angle_atom_site_label_3
_geom_angle
C25 S1 C3 104.02(10)
C27 S2 C3 106.14(10)
C2 C1 H1 109.2
C5 C1 H1 109.2
C5 C1 C2 101.56(15)
C12 C1 H1 109.2
C12 C1 C2 111.73(15)
C12 C1 C5 115.51(16)
C1 C2 H2 107.3
C1 C2 C3 105.44(14)
C3 C2 H2 107.3
C18 C2 C1 112.89(17)
C18 C2 H2 107.3
C18 C2 C3 116.27(16)
S2 C3 S1 113.27(11)
C2 C3 S1 115.63(14)
C2 C3 S2 114.60(13)
C4 C3 S1 103.30(13)
C4 C3 S2 107.62(14)
C4 C3 C2 100.51(15)
C3 C4 H4 123.2
C5 C4 C3 113.64(18)
C5 C4 H4 123.2
C4 C5 C1 111.14(17)
C4 C5 C6 124.41(19)
C6 C5 C1 124.17(18)
C7 C6 C5 121.21(19)
C11 C6 C5 120.03(19)
C11 C6 C7 118.59(18)
C6 C7 H7 119.8
C8 C7 C6 120.4(2)
C8 C7 H7 119.8
C7 C8 H8 119.8
C9 C8 C7 120.3(2)
C9 C8 H8 119.8
C8 C9 H9 120.0
C8 C9 C10 120.1(2)
C10 C9 H9 120.0
C9 C10 H10 119.9
C9 C10 C11 120.2(2)
C11 C10 H10 119.9
C6 C11 H11 119.8
C10 C11 C6 120.4(2)
C10 C11 H11 119.8
C13 C12 C1 120.72(19)
C13 C12 C17 118.30(19)
C17 C12 C1 120.96(19)
C12 C13 H13 119.8
C14 C13 C12 120.3(2)
C14 C13 H13 119.8
C13 C14 H14 119.6
C15 C14 C13 120.8(2)
C15 C14 H14 119.6
C14 C15 H15 120.2
C14 C15 C16 119.6(2)
C16 C15 H15 120.2
C15 C16 H16 120.0
C15 C16 C17 120.0(2)
C17 C16 H16 120.0
C12 C17 H17 119.5
C16 C17 C12 121.0(2)
C16 C17 H17 119.5
O1 C18 C2 120.22(17)
O1 C18 C19 120.35(18)
C19 C18 C2 119.43(18)
C20 C19 C18 117.13(19)
C24 C19 C18 123.91(19)
C24 C19 C20 118.91(18)
C19 C20 H20 119.8
C21 C20 C19 120.4(2)
C21 C20 H20 119.8
C20 C21 H21 120.0
C20 C21 C22 120.0(2)
C22 C21 H21 120.0
C21 C22 H22 119.9
C23 C22 C21 120.23(19)
C23 C22 H22 119.9
C22 C23 H23 120.1
C22 C23 C24 119.9(2)
C24 C23 H23 120.1
C19 C24 C23 120.5(2)
C19 C24 H24 119.7
C23 C24 H24 119.7
S1 C25 H25A 108.8
S1 C25 H25B 108.8
H25A C25 H25B 107.7
C26 C25 S1 113.99(15)
C26 C25 H25A 108.8
C26 C25 H25B 108.8
C25 C26 H26A 109.2
C25 C26 H26B 109.2
H26A C26 H26B 107.9
C27 C26 C25 112.02(18)
C27 C26 H26A 109.2
C27 C26 H26B 109.2
S2 C27 H27A 108.5
S2 C27 H27B 108.5
C26 C27 S2 114.94(14)
C26 C27 H27A 108.5
C26 C27 H27B 108.5
H27A C27 H27B 107.5

loop_
_geom_bond_atom_site_label_1
_geom_bond_atom_site_label_2
_geom_bond_distance
S1 C3 1.834(2)
S1 C25 1.811(2)
S2 C3 1.825(2)
S2 C27 1.811(2)
O1 C18 1.217(2)
C1 H1 0.9800
C1 C2 1.555(3)
C1 C5 1.525(3)
C1 C12 1.522(3)
C2 H2 0.9800
C2 C3 1.567(3)
C2 C18 1.520(3)
C3 C4 1.508(3)
C4 H4 0.9300
C4 C5 1.329(3)
C5 C6 1.475(3)
C6 C7 1.396(3)
C6 C11 1.395(3)
C7 H7 0.9300
C7 C8 1.389(3)
C8 H8 0.9300
C8 C9 1.375(3)
C9 H9 0.9300
C9 C10 1.380(3)
C10 H10 0.9300
C10 C11 1.389(3)
C11 H11 0.9300
C12 C13 1.394(3)
C12 C17 1.397(3)
C13 H13 0.9300
C13 C14 1.389(3)
C14 H14 0.9300
C14 C15 1.379(3)
C15 H15 0.9300
C15 C16 1.384(3)
C16 H16 0.9300
C16 C17 1.387(3)
C17 H17 0.9300
C18 C19 1.501(3)
C19 C20 1.398(3)
C19 C24 1.386(3)
C20 H20 0.9300
C20 C21 1.383(3)
C21 H21 0.9300
C21 C22 1.383(3)
C22 H22 0.9300
C22 C23 1.379(3)
C23 H23 0.9300
C23 C24 1.392(3)
C24 H24 0.9300
C25 H25A 0.9700
C25 H25B 0.9700
C25 C26 1.515(3)
C26 H26A 0.9700
C26 H26B 0.9700
C26 C27 1.515(3)
C27 H27A 0.9700
C27 H27B 0.9700

loop_
_geom_torsion_atom_site_label_1
_geom_torsion_atom_site_label_2
_geom_torsion_atom_site_label_3
_geom_torsion_atom_site_label_4
_geom_torsion
S1 C3 C4 C5 -102.21(18)
S1 C25 C26 C27 -69.6(2)
S2 C3 C4 C5 137.72(17)
O1 C18 C19 C20 -3.4(3)
O1 C18 C19 C24 174.0(2)
C1 C2 C3 S1 84.03(17)
C1 C2 C3 S2 -141.42(14)
C1 C2 C3 C4 -26.4(2)
C1 C2 C18 O1 -35.0(3)
C1 C2 C18 C19 144.35(17)
C1 C5 C6 C7 34.4(3)
C1 C5 C6 C11 -150.4(2)
C1 C12 C13 C14 -177.57(17)
C1 C12 C17 C16 177.39(17)
C2 C1 C5 C4 -16.2(2)
C2 C1 C5 C6 169.60(18)
C2 C1 C12 C13 123.90(19)
C2 C1 C12 C17 -54.5(2)
C2 C3 C4 C5 17.5(2)
C2 C18 C19 C20 177.18(18)
C2 C18 C19 C24 -5.4(3)
C3 S1 C25 C26 58.32(18)
C3 S2 C27 C26 -51.99(19)
C3 C2 C18 O1 87.0(2)
C3 C2 C18 C19 -93.6(2)
C3 C4 C5 C1 -1.0(3)
C3 C4 C5 C6 173.21(19)
C4 C5 C6 C7 -139.1(2)
C4 C5 C6 C11 36.1(3)
C5 C1 C2 C3 26.1(2)
C5 C1 C2 C18 154.04(16)
C5 C1 C12 C13 -120.7(2)
C5 C1 C12 C17 60.9(2)
C5 C6 C7 C8 172.00(19)
C5 C6 C11 C10 -173.01(19)
C6 C7 C8 C9 1.9(3)
C7 C6 C11 C10 2.2(3)
C7 C8 C9 C10 0.5(4)
C8 C9 C10 C11 -1.5(4)
C9 C10 C11 C6 0.1(3)
C11 C6 C7 C8 -3.2(3)
C12 C1 C2 C3 149.77(17)
C12 C1 C2 C18 -82.3(2)
C12 C1 C5 C4 -137.23(19)
C12 C1 C5 C6 48.5(3)
C12 C13 C14 C15 0.0(3)
C13 C12 C17 C16 -1.1(3)
C13 C14 C15 C16 -0.7(3)
C14 C15 C16 C17 0.5(3)
C15 C16 C17 C12 0.4(3)
C17 C12 C13 C14 0.9(3)
C18 C2 C3 S1 -41.9(2)
C18 C2 C3 S2 92.68(19)
C18 C2 C3 C4 -152.26(17)
C18 C19 C20 C21 176.96(18)
C18 C19 C24 C23 -177.32(18)
C19 C20 C21 C22 0.3(3)
C20 C19 C24 C23 0.0(3)
C20 C21 C22 C23 0.5(3)
C21 C22 C23 C24 -1.0(3)
C22 C23 C24 C19 0.8(3)
C24 C19 C20 C21 -0.6(3)
C25 S1 C3 S2 -47.35(13)
C25 S1 C3 C2 87.79(15)
C25 S1 C3 C4 -163.47(14)
C25 C26 C27 S2 65.6(2)
C27 S2 C3 S1 44.96(13)
C27 S2 C3 C2 -90.66(15)
C27 S2 C3 C4 158.50(14)
